data_7112919
loop_
_publ_author_name
'Biswas, Debanjan'
'Deschamps, Jeffrey R.'
'Keefer, Larry K.'
'Hrabie, Joseph A.'

_publ_section_title
;
 Nitrogen-bound diazeniumdiolated amidines.
;
_journal_issue 31
_journal_name_full 'Chemical communications (Cambridge, England)'
_journal_page_first 5799
_journal_page_last 5801
_journal_paper_doi 10.1039/c0cc00849d
_journal_volume 46
_journal_year 2010
_chemical_formula_moiety 'C8 H10 N4 O2'
_chemical_formula_sum 'C8 H10 N4 O2'
_chemical_formula_weight 194.20
_chemical_name_systematic
;
?
;
_space_group_IT_number 61
_symmetry_cell_setting orthorhombic
_symmetry_space_group_name_Hall '-P 2ac 2ab'
_symmetry_space_group_name_H-M 'P b c a'
_atom_sites_solution_hydrogens geom
_atom_sites_solution_primary direct
_atom_sites_solution_secondary difmap
_audit_creation_method SHELXL-97
_cell_angle_alpha 90.00
_cell_angle_beta 90.00
_cell_angle_gamma 90.00
_cell_formula_units_Z 8
_cell_length_a 9.8141(5)
_cell_length_b 11.4621(7)
_cell_length_c 17.6029(9)
_cell_measurement_reflns_used 5886
_cell_measurement_temperature 294(2)
_cell_measurement_theta_max 25.82
_cell_measurement_theta_min 2.31
_cell_volume 1980.15(19)
_computing_cell_refinement 'Bruker SMART v5.631 (Bruker, 2001)'
_computing_data_collection 'Bruker SMART v5.631 (Bruker, 2001)'
_computing_data_reduction
;
Bruker SAINT v6.45A (Bruker, 2002), Bruker XPREP v6.14 (Bruker, 2001)
;
_computing_molecular_graphics 'Bruker SHELXTL v6.14 (Bruker, 2000b)'
_computing_publication_material 'Bruker SHELXTL v6.14 (Bruker, 2000b)'
_computing_structure_refinement 'Bruker SHELXTL v6.14 (Bruker, 2000b)'
_computing_structure_solution 'Bruker SHELXTL v6.14 (Bruker, 2000b)'
_diffrn_ambient_temperature 294(2)
_diffrn_measured_fraction_theta_full 1.000
_diffrn_measured_fraction_theta_max 0.997
_diffrn_measurement_device_type 'Bruker SMART APEX II CCD'
_diffrn_measurement_method '\w scans'
_diffrn_radiation_monochromator graphite
_diffrn_radiation_source 'fine-focus sealed tube'
_diffrn_radiation_type MoK\a
_diffrn_radiation_wavelength 0.71073
_diffrn_reflns_av_R_equivalents 0.0195
_diffrn_reflns_av_sigmaI/netI 0.0112
_diffrn_reflns_limit_h_max 11
_diffrn_reflns_limit_h_min -13
_diffrn_reflns_limit_k_max 15
_diffrn_reflns_limit_k_min -15
_diffrn_reflns_limit_l_max 23
_diffrn_reflns_limit_l_min -23
_diffrn_reflns_number 19608
_diffrn_reflns_theta_full 25.00
_diffrn_reflns_theta_max 28.37
_diffrn_reflns_theta_min 2.31
_exptl_absorpt_coefficient_mu 0.098
_exptl_absorpt_correction_T_max 0.9896
_exptl_absorpt_correction_T_min 0.9482
_exptl_absorpt_correction_type multi-scan
_exptl_absorpt_process_details 'SADABS v2.10 (Bruker, 2000c)'
_exptl_crystal_colour colourless
_exptl_crystal_density_diffrn 1.303
_exptl_crystal_density_method 'not measured'
_exptl_crystal_description prisim
_exptl_crystal_F_000 816
_exptl_crystal_size_max 0.551
_exptl_crystal_size_mid 0.144
_exptl_crystal_size_min 0.107
_refine_diff_density_max 0.149
_refine_diff_density_min -0.146
_refine_diff_density_rms 0.028
_refine_ls_extinction_method none
_refine_ls_goodness_of_fit_ref 1.029
_refine_ls_hydrogen_treatment mixed
_refine_ls_matrix_type full
_refine_ls_number_parameters 134
_refine_ls_number_reflns 2462
_refine_ls_number_restraints 0
_refine_ls_restrained_S_all 1.029
_refine_ls_R_factor_all 0.0503
_refine_ls_R_factor_gt 0.0388
_refine_ls_shift/su_max 0.000
_refine_ls_shift/su_mean 0.000
_refine_ls_structure_factor_coef Fsqd
_refine_ls_weighting_details 'calc w=1/[\s^2^(Fo^2^)+(0.0585P)^2^+0.2819P] where P=(Fo^2^+2Fc^2^)/3'
_refine_ls_weighting_scheme calc
_refine_ls_wR_factor_gt 0.1086
_refine_ls_wR_factor_ref 0.1186
_reflns_number_gt 1910
_reflns_number_total 2462
_reflns_threshold_expression I>2\s(I)
_cod_data_source_file c0cc00849d.txt
_cod_data_source_block 4
_cod_original_sg_symbol_H-M Pbca
_cod_database_code 7112919

loop_
_symmetry_equiv_pos_as_xyz
'x, y, z'
'-x+1/2, -y, z+1/2'
'-x, y+1/2, -z+1/2'
'x+1/2, -y+1/2, -z'
'-x, -y, -z'
'x-1/2, y, -z-1/2'
'x, -y-1/2, z-1/2'
'-x-1/2, y-1/2, z'

loop_
_atom_site_label
_atom_site_type_symbol
_atom_site_fract_x
_atom_site_fract_y
_atom_site_fract_z
_atom_site_U_iso_or_equiv
_atom_site_adp_type
_atom_site_occupancy
_atom_site_symmetry_multiplicity
_atom_site_calc_flag
_atom_site_refinement_flags
N1 N 0.16413(10) 0.24839(9) 0.11856(5) 0.0498(3) Uani 1 1 d .
O1 O 0.23757(10) 0.29498(10) 0.06832(6) 0.0714(3) Uani 1 1 d .
N2 N 0.20244(12) 0.16960(10) 0.16465(6) 0.0593(3) Uani 1 1 d .
N3 N 0.03072(10) 0.28617(9) 0.13396(5) 0.0516(3) Uani 1 1 d .
O2 O 0.33715(10) 0.14482(10) 0.14812(6) 0.0712(3) Uani 1 1 d .
C3 C 0.3848(2) 0.05895(17) 0.20119(12) 0.1006(7) Uani 1 1 d .
H3A H 0.4734 0.0322 0.1860 0.151 Uiso 1 1 calc R
H3B H 0.3227 -0.0057 0.2021 0.151 Uiso 1 1 calc R
H3C H 0.3902 0.0930 0.2509 0.151 Uiso 1 1 calc R
C1' C -0.04200(12) 0.31006(9) 0.07380(6) 0.0468(3) Uani 1 1 d .
N1' N -0.00626(14) 0.30174(12) 0.00115(6) 0.0634(3) Uani 1 1 d .
H1'A H 0.078(2) 0.2831(17) -0.0098(11) 0.095 Uiso 1 1 d .
H2'B H -0.073(2) 0.2994(17) -0.0327(12) 0.095 Uiso 1 1 d .
C2' C -0.18176(12) 0.35294(10) 0.09034(6) 0.0489(3) Uani 1 1 d .
C3' C -0.25944(14) 0.30218(12) 0.14735(7) 0.0589(3) Uani 1 1 d .
H3'A H -0.2242 0.2405 0.1755 0.071 Uiso 1 1 calc R
C4' C -0.38923(15) 0.34327(15) 0.16238(8) 0.0710(4) Uani 1 1 d .
H4'A H -0.4417 0.3085 0.2001 0.085 Uiso 1 1 calc R
C5' C -0.44078(16) 0.43565(15) 0.12151(10) 0.0770(5) Uani 1 1 d .
H5'A H -0.5280 0.4632 0.1317 0.092 Uiso 1 1 calc R
C6' C -0.36325(17) 0.48747(14) 0.06544(10) 0.0736(4) Uani 1 1 d .
H6'A H -0.3979 0.5506 0.0385 0.088 Uiso 1 1 calc R
C7' C -0.23470(15) 0.44597(11) 0.04926(8) 0.0613(3) Uani 1 1 d .
H7'A H -0.1834 0.4802 0.0109 0.074 Uiso 1 1 calc R

loop_
_atom_site_aniso_label
_atom_site_aniso_U_11
_atom_site_aniso_U_22
_atom_site_aniso_U_33
_atom_site_aniso_U_23
_atom_site_aniso_U_13
_atom_site_aniso_U_12
N1 0.0501(6) 0.0551(5) 0.0443(5) -0.0007(4) -0.0019(4) 0.0018(4)
O1 0.0521(5) 0.0906(7) 0.0715(6) 0.0250(5) 0.0068(4) 0.0017(5)
N2 0.0618(7) 0.0630(6) 0.0530(6) 0.0036(5) -0.0011(5) 0.0108(5)
N3 0.0491(6) 0.0601(6) 0.0455(5) 0.0002(4) -0.0004(4) 0.0052(4)
O2 0.0647(6) 0.0845(7) 0.0644(6) 0.0047(5) -0.0041(4) 0.0248(5)
C3 0.1171(16) 0.0898(12) 0.0949(13) 0.0083(10) -0.0112(11) 0.0518(11)
C1' 0.0497(6) 0.0449(6) 0.0457(6) -0.0012(4) -0.0004(5) -0.0037(5)
N1' 0.0524(6) 0.0925(9) 0.0452(6) -0.0025(5) -0.0018(5) 0.0025(6)
C2' 0.0503(6) 0.0488(6) 0.0476(6) -0.0050(5) -0.0035(5) 0.0010(5)
C3' 0.0586(7) 0.0667(8) 0.0513(6) 0.0001(6) 0.0028(5) 0.0050(6)
C4' 0.0587(8) 0.0919(11) 0.0624(8) -0.0144(7) 0.0090(6) 0.0022(7)
C5' 0.0579(8) 0.0883(11) 0.0848(10) -0.0315(9) -0.0099(8) 0.0208(8)
C6' 0.0737(10) 0.0606(8) 0.0864(10) -0.0091(7) -0.0194(8) 0.0175(7)
C7' 0.0643(8) 0.0522(7) 0.0672(8) 0.0020(6) -0.0083(6) 0.0022(6)

loop_
_atom_type_symbol
_atom_type_description
_atom_type_scat_dispersion_real
_atom_type_scat_dispersion_imag
_atom_type_scat_source
C C 0.0033 0.0016 'International Tables Vol C Tables 4.2.6.8 and 6.1.1.4'
H H 0.0000 0.0000 'International Tables Vol C Tables 4.2.6.8 and 6.1.1.4'
N N 0.0061 0.0033 'International Tables Vol C Tables 4.2.6.8 and 6.1.1.4'
O O 0.0106 0.0060 'International Tables Vol C Tables 4.2.6.8 and 6.1.1.4'

loop_
_geom_angle_atom_site_label_1
_geom_angle_atom_site_label_2
_geom_angle_atom_site_label_3
_geom_angle
O1 N1 N2 125.46(10)
O1 N1 N3 122.54(10)
N2 N1 N3 111.80(10)
N1 N2 O2 107.12(10)
C1' N3 N1 114.66(10)
N2 O2 C3 108.40(12)
O2 C3 H3A 109.5
O2 C3 H3B 109.5
H3A C3 H3B 109.5
O2 C3 H3C 109.5
H3A C3 H3C 109.5
H3B C3 H3C 109.5
N3 C1' N1' 128.37(12)
N3 C1' C2' 114.51(10)
N1' C1' C2' 117.12(11)
C1' N1' H1'A 118.5(13)
C1' N1' H2'B 116.9(12)
H1'A N1' H2'B 123.0(18)
C3' C2' C7' 119.52(12)
C3' C2' C1' 120.66(11)
C7' C2' C1' 119.81(11)
C4' C3' C2' 120.07(13)
C4' C3' H3'A 120.0
C2' C3' H3'A 120.0
C5' C4' C3' 120.02(15)
C5' C4' H4'A 120.0
C3' C4' H4'A 120.0
C4' C5' C6' 120.13(14)
C4' C5' H5'A 119.9
C6' C5' H5'A 119.9
C7' C6' C5' 120.25(14)
C7' C6' H6'A 119.9
C5' C6' H6'A 119.9
C6' C7' C2' 119.98(14)
C6' C7' H7'A 120.0
C2' C7' H7'A 120.0

loop_
_geom_bond_atom_site_label_1
_geom_bond_atom_site_label_2
_geom_bond_distance
N1 O1 1.2595(13)
N1 N2 1.2709(14)
N1 N3 1.4055(14)
N2 O2 1.3831(15)
N3 C1' 1.3060(15)
O2 C3 1.4354(19)
C3 H3A 0.9600
C3 H3B 0.9600
C3 H3C 0.9600
C1' N1' 1.3294(16)
C1' C2' 1.4858(17)
N1' H1'A 0.88(2)
N1' H2'B 0.89(2)
C2' C3' 1.3881(18)
C2' C7' 1.3892(17)
C3' C4' 1.3836(19)
C3' H3'A 0.9300
C4' C5' 1.377(2)
C4' H4'A 0.9300
C5' C6' 1.381(2)
C5' H5'A 0.9300
C6' C7' 1.378(2)
C6' H6'A 0.9300
C7' H7'A 0.9300

loop_
_geom_hbond_atom_site_label_D
_geom_hbond_atom_site_label_H
_geom_hbond_atom_site_label_A
_geom_hbond_distance_DH
_geom_hbond_distance_HA
_geom_hbond_distance_DA
_geom_hbond_angle_DHA
_geom_hbond_site_symmetry_A
N1' H1'A O1 0.88(2) 2.09(2) 2.6703(17) 123.2(16) .
N1' H2'B O1 0.89(2) 2.24(2) 3.0075(17) 144.8(17) 4_455
N1' H2'B O2 0.89(2) 2.30(2) 3.1051(16) 150.0(17) 4_455

loop_
_geom_torsion_atom_site_label_1
_geom_torsion_atom_site_label_2
_geom_torsion_atom_site_label_3
_geom_torsion_atom_site_label_4
_geom_torsion
O1 N1 N2 O2 -0.84(16)
N3 N1 N2 O2 -175.79(9)
O1 N1 N3 C1' 41.94(15)
N2 N1 N3 C1' -142.94(11)
N1 N2 O2 C3 177.92(12)
N1 N3 C1' N1' 0.89(18)
N1 N3 C1' C2' -178.47(9)
N3 C1' C2' C3' -41.56(16)
N1' C1' C2' C3' 139.00(13)
N3 C1' C2' C7' 137.40(12)
N1' C1' C2' C7' -42.04(16)
C7' C2' C3' C4' 0.77(19)
C1' C2' C3' C4' 179.73(12)
C2' C3' C4' C5' -0.9(2)
C3' C4' C5' C6' 0.0(2)
C4' C5' C6' C7' 1.0(2)
C5' C6' C7' C2' -1.1(2)
C3' C2' C7' C6' 0.25(19)
C1' C2' C7' C6' -178.73(12)
